data_4078414
loop_
_publ_author_name
'Lichtenberg, Crispin'
'Hillesheim, Nina S.'
'Elfferding, Michael'
'Oelkers, Benjamin'
'Sundermeyer, J\"org'

_publ_section_title
;
 New Lithium Phosphonium Diylides: A Methylene and a Cyclopentadienyl
 Moiety as Ylidic Coordination Sites
;
_journal_issue 11
_journal_name_full Organometallics
_journal_page_first 4259
_journal_paper_doi 10.1021/om201182y
_journal_volume 31
_journal_year 2012
_chemical_formula_moiety 'C22 H25 P'
_chemical_formula_sum 'C22 H25 P'
_chemical_formula_weight 320.39
_chemical_name_common 'compound 5a'
_chemical_name_systematic
;
 ?
;
_space_group_IT_number 15
_symmetry_cell_setting monoclinic
_symmetry_space_group_name_Hall '-C 2yc'
_symmetry_space_group_name_H-M 'C 1 2/c 1'
_atom_sites_solution_hydrogens geom
_atom_sites_solution_primary direct
_atom_sites_solution_secondary difmap
_audit_creation_method SHELXL-97
_cell_angle_alpha 90.00
_cell_angle_beta 93.232(7)
_cell_angle_gamma 90.00
_cell_formula_units_Z 8
_cell_length_a 16.5418(14)
_cell_length_b 11.0451(7)
_cell_length_c 19.3782(15)
_cell_measurement_reflns_used 3984
_cell_measurement_temperature 100(2)
_cell_measurement_theta_max 27.145
_cell_measurement_theta_min 2.105
_cell_volume 3534.9(5)
_computing_cell_refinement 'Stoe X-AREA'
_computing_data_collection 'Stoe X-AREA'
_computing_data_reduction 'Stoe X-RED'
_computing_molecular_graphics 'Diamond 3.0 (Brandenburg, 2004)'
_computing_publication_material 'WinGX publication routines (Farrugia, 1999)'
_computing_structure_refinement 'SHELXL-97 (Sheldrick, 2008)'
_computing_structure_solution 'Sir92 (Giacovazzo et al., 1992)'
_diffrn_ambient_temperature 100(2)
_diffrn_detector_area_resol_mean 6.67
_diffrn_measured_fraction_theta_full 0.999
_diffrn_measured_fraction_theta_max 0.999
_diffrn_measurement_device_type 'STOE IPDS 2'
_diffrn_measurement_method 'rotation method'
_diffrn_radiation_monochromator graphite
_diffrn_radiation_source 'fine-focus sealed tube'
_diffrn_radiation_type MoK\a
_diffrn_radiation_wavelength 0.71073
_diffrn_reflns_av_R_equivalents 0.0988
_diffrn_reflns_av_sigmaI/netI 0.1515
_diffrn_reflns_limit_h_max 19
_diffrn_reflns_limit_h_min -19
_diffrn_reflns_limit_k_max 13
_diffrn_reflns_limit_k_min -12
_diffrn_reflns_limit_l_max 23
_diffrn_reflns_limit_l_min -23
_diffrn_reflns_number 12464
_diffrn_reflns_theta_full 25.00
_diffrn_reflns_theta_max 25.00
_diffrn_reflns_theta_min 2.11
_exptl_absorpt_coefficient_mu 0.154
_exptl_absorpt_correction_type none
_exptl_crystal_colour colourless
_exptl_crystal_density_diffrn 1.204
_exptl_crystal_density_method 'not measured'
_exptl_crystal_description prism
_exptl_crystal_F_000 1376
_exptl_crystal_size_max 0.15
_exptl_crystal_size_mid 0.09
_exptl_crystal_size_min 0.09
_refine_diff_density_max 0.157
_refine_diff_density_min -0.254
_refine_diff_density_rms 0.038
_refine_ls_extinction_method none
_refine_ls_goodness_of_fit_ref 0.708
_refine_ls_hydrogen_treatment constr
_refine_ls_matrix_type full
_refine_ls_number_parameters 213
_refine_ls_number_reflns 3110
_refine_ls_number_restraints 0
_refine_ls_restrained_S_all 0.708
_refine_ls_R_factor_all 0.1075
_refine_ls_R_factor_gt 0.0421
_refine_ls_shift/su_max 0.000
_refine_ls_shift/su_mean 0.000
_refine_ls_structure_factor_coef Fsqd
_refine_ls_weighting_details 'calc w=1/[\s^2^(Fo^2^)+(0.0045P)^2^+0.0000P] where P=(Fo^2^+2Fc^2^)/3'
_refine_ls_weighting_scheme calc
_refine_ls_wR_factor_gt 0.0460
_refine_ls_wR_factor_ref 0.0547
_reflns_number_gt 1622
_reflns_number_total 3110
_reflns_threshold_expression >2\s(I)
_cod_data_source_file om201182y_si_002.cif
_cod_data_source_block crl53b
_cod_original_sg_symbol_H-M 'C 2/c'
_cod_database_code 4078414

loop_
_symmetry_equiv_pos_as_xyz
'x, y, z'
'-x, y, -z+1/2'
'x+1/2, y+1/2, z'
'-x+1/2, y+1/2, -z+1/2'
'-x, -y, -z'
'x, -y, z-1/2'
'-x+1/2, -y+1/2, -z'
'x+1/2, -y+1/2, z-1/2'

loop_
_atom_site_label
_atom_site_type_symbol
_atom_site_fract_x
_atom_site_fract_y
_atom_site_fract_z
_atom_site_U_iso_or_equiv
_atom_site_adp_type
_atom_site_occupancy
_atom_site_symmetry_multiplicity
_atom_site_calc_flag
_atom_site_refinement_flags
C1 C 0.66748(16) 0.1596(2) 0.57200(13) 0.0237(6) Uani 1 1 d .
C2 C 0.60174(16) 0.2349(2) 0.54568(13) 0.0244(6) Uani 1 1 d .
C3 C 0.58313(16) 0.3129(2) 0.59906(14) 0.0255(6) Uani 1 1 d .
C4 C 0.63457(17) 0.2868(2) 0.65832(13) 0.0262(7) Uani 1 1 d .
C5 C 0.68603(16) 0.1937(2) 0.64299(13) 0.0249(6) Uani 1 1 d .
C6 C 0.55959(17) 0.2330(2) 0.47505(13) 0.0322(7) Uani 1 1 d .
H6A H 0.5144 0.2905 0.4735 0.048 Uiso 1 1 calc R
H6B H 0.5390 0.1514 0.4650 0.048 Uiso 1 1 calc R
H6C H 0.5979 0.2560 0.4406 0.048 Uiso 1 1 calc R
C7 C 0.51976(16) 0.4100(2) 0.59565(14) 0.0336(7) Uani 1 1 d .
H7A H 0.5437 0.4861 0.5808 0.050 Uiso 1 1 calc R
H7B H 0.4985 0.4208 0.6414 0.050 Uiso 1 1 calc R
H7C H 0.4756 0.3865 0.5625 0.050 Uiso 1 1 calc R
C8 C 0.63207(18) 0.3538(2) 0.72595(13) 0.0339(7) Uani 1 1 d .
H8A H 0.6695 0.3156 0.7604 0.051 Uiso 1 1 calc R
H8B H 0.5770 0.3512 0.7420 0.051 Uiso 1 1 calc R
H8C H 0.6481 0.4383 0.7194 0.051 Uiso 1 1 calc R
C9 C 0.75174(17) 0.1399(2) 0.68974(13) 0.0307(7) Uani 1 1 d .
H9A H 0.8046 0.1649 0.6743 0.046 Uiso 1 1 calc R
H9B H 0.7477 0.0514 0.6884 0.046 Uiso 1 1 calc R
H9C H 0.7459 0.1682 0.7371 0.046 Uiso 1 1 calc R
C10 C 0.80814(15) 0.0084(2) 0.53946(13) 0.0376(7) Uani 1 1 d .
H10A H 0.8300 0.0702 0.5093 0.056 Uiso 1 1 calc R
H10B H 0.8216 -0.0722 0.5224 0.056 Uiso 1 1 calc R
H10C H 0.8318 0.0187 0.5866 0.056 Uiso 1 1 calc R
C11 C 0.66434(16) -0.1006(2) 0.59053(13) 0.0254(6) Uani 1 1 d .
C12 C 0.59698(16) -0.0806(2) 0.62796(13) 0.0281(7) Uani 1 1 d .
H12 H 0.5728 -0.0026 0.6277 0.034 Uiso 1 1 calc R
C13 C 0.56454(17) -0.1727(2) 0.66563(13) 0.0314(7) Uani 1 1 d .
H13 H 0.5178 -0.1580 0.6907 0.038 Uiso 1 1 calc R
C14 C 0.59948(18) -0.2857(2) 0.66711(14) 0.0348(8) Uani 1 1 d .
H14 H 0.5773 -0.3487 0.6935 0.042 Uiso 1 1 calc R
C15 C 0.66669(19) -0.3073(2) 0.63026(14) 0.0388(8) Uani 1 1 d .
H15 H 0.6905 -0.3855 0.6308 0.047 Uiso 1 1 calc R
C16 C 0.69960(17) -0.2155(2) 0.59243(14) 0.0352(8) Uani 1 1 d .
H16 H 0.7464 -0.2306 0.5676 0.042 Uiso 1 1 calc R
C17 C 0.66444(15) -0.0029(2) 0.45105(12) 0.0251(6) Uani 1 1 d .
C18 C 0.69579(16) 0.0672(2) 0.39917(14) 0.0287(7) Uani 1 1 d .
H18 H 0.7351 0.1277 0.4104 0.034 Uiso 1 1 calc R
C19 C 0.66906(16) 0.0477(2) 0.33111(14) 0.0309(7) Uani 1 1 d .
H19 H 0.6896 0.0962 0.2956 0.037 Uiso 1 1 calc R
C20 C 0.61283(16) -0.0416(2) 0.31419(13) 0.0308(7) Uani 1 1 d .
H20 H 0.5955 -0.0553 0.2673 0.037 Uiso 1 1 calc R
C21 C 0.58189(17) -0.1108(2) 0.36598(14) 0.0297(7) Uani 1 1 d .
H21 H 0.5429 -0.1718 0.3546 0.036 Uiso 1 1 calc R
C22 C 0.60739(16) -0.0917(2) 0.43412(14) 0.0273(6) Uani 1 1 d .
H22 H 0.5859 -0.1395 0.4695 0.033 Uiso 1 1 calc R
P1 P 0.70002(5) 0.02429(6) 0.53956(4) 0.02650(17) Uani 1 1 d .

loop_
_atom_site_aniso_label
_atom_site_aniso_U_11
_atom_site_aniso_U_22
_atom_site_aniso_U_33
_atom_site_aniso_U_23
_atom_site_aniso_U_13
_atom_site_aniso_U_12
C1 0.0236(16) 0.0250(14) 0.0226(15) 0.0005(12) 0.0006(13) -0.0050(12)
C2 0.0236(16) 0.0262(14) 0.0232(15) 0.0009(12) -0.0005(13) -0.0018(12)
C3 0.0224(16) 0.0256(14) 0.0286(16) 0.0010(12) 0.0021(13) -0.0023(13)
C4 0.0281(17) 0.0242(14) 0.0268(16) 0.0003(12) 0.0061(14) -0.0035(12)
C5 0.0265(16) 0.0249(14) 0.0229(15) 0.0034(12) -0.0016(13) -0.0031(12)
C6 0.0299(18) 0.0326(16) 0.0339(18) -0.0019(13) 0.0009(15) 0.0015(13)
C7 0.0387(19) 0.0300(15) 0.0323(17) -0.0040(12) 0.0040(15) 0.0012(13)
C8 0.0343(18) 0.0354(16) 0.0321(17) -0.0038(14) 0.0028(15) -0.0054(13)
C9 0.0303(17) 0.0329(15) 0.0285(16) 0.0021(13) -0.0027(14) -0.0027(13)
C10 0.0308(16) 0.0408(18) 0.0410(16) -0.0061(14) 0.0012(14) -0.0018(14)
C11 0.0259(17) 0.0287(14) 0.0213(15) -0.0014(12) -0.0011(13) -0.0020(13)
C12 0.0301(17) 0.0300(14) 0.0237(15) -0.0018(12) -0.0022(14) -0.0004(13)
C13 0.0325(18) 0.0363(16) 0.0250(16) -0.0002(13) -0.0007(14) -0.0042(14)
C14 0.052(2) 0.0305(17) 0.0216(16) 0.0044(13) -0.0043(15) -0.0103(14)
C15 0.056(2) 0.0278(15) 0.0311(17) 0.0011(13) -0.0066(17) 0.0110(15)
C16 0.0365(19) 0.0353(16) 0.0336(17) 0.0030(14) 0.0012(16) 0.0071(14)
C17 0.0235(15) 0.0258(16) 0.0261(15) -0.0017(12) 0.0024(13) 0.0031(12)
C18 0.0258(16) 0.0297(15) 0.0311(17) -0.0001(12) 0.0057(14) -0.0015(12)
C19 0.0351(18) 0.0288(16) 0.0292(16) 0.0016(12) 0.0062(14) 0.0008(13)
C20 0.0357(17) 0.0332(16) 0.0230(15) -0.0038(13) -0.0018(13) 0.0046(14)
C21 0.0280(17) 0.0283(15) 0.0327(17) -0.0034(13) 0.0006(14) 0.0000(13)
C22 0.0262(16) 0.0286(14) 0.0275(16) -0.0003(12) 0.0045(13) 0.0026(13)
P1 0.0248(4) 0.0278(3) 0.0269(4) -0.0019(4) 0.0011(3) 0.0001(4)

loop_
_atom_type_symbol
_atom_type_description
_atom_type_scat_dispersion_real
_atom_type_scat_dispersion_imag
_atom_type_scat_source
C C 0.0033 0.0016 'International Tables Vol C Tables 4.2.6.8 and 6.1.1.4'
H H 0.0000 0.0000 'International Tables Vol C Tables 4.2.6.8 and 6.1.1.4'
P P 0.1023 0.0942 'International Tables Vol C Tables 4.2.6.8 and 6.1.1.4'

loop_
_geom_angle_atom_site_label_1
_geom_angle_atom_site_label_2
_geom_angle_atom_site_label_3
_geom_angle
C2 C1 C5 107.7(2)
C2 C1 P1 128.2(2)
C5 C1 P1 121.41(19)
C3 C2 C1 106.7(2)
C3 C2 C6 125.1(2)
C1 C2 C6 128.2(2)
C2 C3 C4 109.1(2)
C2 C3 C7 126.4(2)
C4 C3 C7 124.6(2)
C5 C4 C3 109.1(2)
C5 C4 C8 127.0(2)
C3 C4 C8 123.9(2)
C4 C5 C1 107.4(2)
C4 C5 C9 127.0(2)
C1 C5 C9 125.5(2)
C2 C6 H6A 109.5
C2 C6 H6B 109.5
H6A C6 H6B 109.5
C2 C6 H6C 109.5
H6A C6 H6C 109.5
H6B C6 H6C 109.5
C3 C7 H7A 109.5
C3 C7 H7B 109.5
H7A C7 H7B 109.5
C3 C7 H7C 109.5
H7A C7 H7C 109.5
H7B C7 H7C 109.5
C4 C8 H8A 109.5
C4 C8 H8B 109.5
H8A C8 H8B 109.5
C4 C8 H8C 109.5
H8A C8 H8C 109.5
H8B C8 H8C 109.5
C5 C9 H9A 109.5
C5 C9 H9B 109.5
H9A C9 H9B 109.5
C5 C9 H9C 109.5
H9A C9 H9C 109.5
H9B C9 H9C 109.5
P1 C10 H10A 109.5
P1 C10 H10B 109.5
H10A C10 H10B 109.5
P1 C10 H10C 109.5
H10A C10 H10C 109.5
H10B C10 H10C 109.5
C12 C11 C16 118.7(2)
C12 C11 P1 117.45(19)
C16 C11 P1 123.8(2)
C13 C12 C11 120.6(2)
C13 C12 H12 119.7
C11 C12 H12 119.7
C14 C13 C12 120.4(3)
C14 C13 H13 119.8
C12 C13 H13 119.8
C13 C14 C15 119.8(3)
C13 C14 H14 120.1
C15 C14 H14 120.1
C14 C15 C16 120.2(3)
C14 C15 H15 119.9
C16 C15 H15 119.9
C15 C16 C11 120.3(3)
C15 C16 H16 119.8
C11 C16 H16 119.8
C22 C17 C18 119.9(2)
C22 C17 P1 121.50(18)
C18 C17 P1 118.62(19)
C19 C18 C17 119.3(2)
C19 C18 H18 120.3
C17 C18 H18 120.3
C20 C19 C18 120.8(2)
C20 C19 H19 119.6
C18 C19 H19 119.6
C19 C20 C21 119.6(3)
C19 C20 H20 120.2
C21 C20 H20 120.2
C22 C21 C20 120.3(3)
C22 C21 H21 119.9
C20 C21 H21 119.9
C21 C22 C17 120.1(2)
C21 C22 H22 119.9
C17 C22 H22 119.9
C1 P1 C10 114.65(13)
C1 P1 C17 113.54(12)
C10 P1 C17 104.70(12)
C1 P1 C11 110.10(11)
C10 P1 C11 106.31(13)
C17 P1 C11 106.99(12)

loop_
_geom_bond_atom_site_label_1
_geom_bond_atom_site_label_2
_geom_bond_distance
C1 C2 1.439(4)
C1 C5 1.442(3)
C1 P1 1.720(2)
C2 C3 1.394(3)
C2 C6 1.501(3)
C3 C4 1.420(4)
C3 C7 1.498(3)
C4 C5 1.378(3)
C4 C8 1.508(3)
C5 C9 1.498(3)
C6 H6A 0.9800
C6 H6B 0.9800
C6 H6C 0.9800
C7 H7A 0.9800
C7 H7B 0.9800
C7 H7C 0.9800
C8 H8A 0.9800
C8 H8B 0.9800
C8 H8C 0.9800
C9 H9A 0.9800
C9 H9B 0.9800
C9 H9C 0.9800
C10 P1 1.797(2)
C10 H10A 0.9800
C10 H10B 0.9800
C10 H10C 0.9800
C11 C12 1.381(3)
C11 C16 1.396(3)
C11 P1 1.815(2)
C12 C13 1.378(3)
C12 H12 0.9500
C13 C14 1.375(3)
C13 H13 0.9500
C14 C15 1.375(3)
C14 H14 0.9500
C15 C16 1.381(4)
C15 H15 0.9500
C16 H16 0.9500
C17 C22 1.388(3)
C17 C18 1.392(3)
C17 P1 1.807(2)
C18 C19 1.384(4)
C18 H18 0.9500
C19 C20 1.382(3)
C19 H19 0.9500
C20 C21 1.383(3)
C20 H20 0.9500
C21 C22 1.380(4)
C21 H21 0.9500
C22 H22 0.9500

loop_
_geom_torsion_atom_site_label_1
_geom_torsion_atom_site_label_2
_geom_torsion_atom_site_label_3
_geom_torsion_atom_site_label_4
_geom_torsion
C5 C1 C2 C3 1.2(3)
P1 C1 C2 C3 162.35(19)
C5 C1 C2 C6 -178.8(2)
P1 C1 C2 C6 -17.6(4)
C1 C2 C3 C4 -1.0(3)
C6 C2 C3 C4 178.9(2)
C1 C2 C3 C7 178.6(2)
C6 C2 C3 C7 -1.4(4)
C2 C3 C4 C5 0.5(3)
C7 C3 C4 C5 -179.2(2)
C2 C3 C4 C8 179.6(2)
C7 C3 C4 C8 0.0(4)
C3 C4 C5 C1 0.3(3)
C8 C4 C5 C1 -178.8(2)
C3 C4 C5 C9 178.1(2)
C8 C4 C5 C9 -1.0(4)
C2 C1 C5 C4 -0.9(3)
P1 C1 C5 C4 -163.61(18)
C2 C1 C5 C9 -178.7(2)
P1 C1 C5 C9 18.6(4)
C16 C11 C12 C13 -0.9(4)
P1 C11 C12 C13 177.4(2)
C11 C12 C13 C14 0.8(4)
C12 C13 C14 C15 -0.6(4)
C13 C14 C15 C16 0.7(4)
C14 C15 C16 C11 -0.8(4)
C12 C11 C16 C15 0.9(4)
P1 C11 C16 C15 -177.2(2)
C22 C17 C18 C19 0.5(4)
P1 C17 C18 C19 -179.88(19)
C17 C18 C19 C20 -1.1(4)
C18 C19 C20 C21 1.1(4)
C19 C20 C21 C22 -0.5(4)
C20 C21 C22 C17 -0.1(4)
C18 C17 C22 C21 0.1(4)
P1 C17 C22 C21 -179.5(2)
C2 C1 P1 C10 137.9(2)
C5 C1 P1 C10 -63.2(2)
C2 C1 P1 C17 17.6(3)
C5 C1 P1 C17 176.5(2)
C2 C1 P1 C11 -102.3(2)
C5 C1 P1 C11 56.5(2)
C22 C17 P1 C1 -110.2(2)
C18 C17 P1 C1 70.2(2)
C22 C17 P1 C10 124.0(2)
C18 C17 P1 C10 -55.6(2)
C22 C17 P1 C11 11.5(2)
C18 C17 P1 C11 -168.17(19)
C12 C11 P1 C1 22.9(2)
C16 C11 P1 C1 -158.9(2)
C12 C11 P1 C10 147.6(2)
C16 C11 P1 C10 -34.2(3)
C12 C11 P1 C17 -100.9(2)
C16 C11 P1 C17 77.2(3)
